data_7044826
loop_
_publ_author_name
'Zhang, Zhenyu'
'Zhang, Zuolun'
'Zhang, Hongyu'
'Wang, Yue'

_publ_section_title
;
 2-(2-Hydroxyphenyl)imidazole-based four-coordinate organoboron compounds
 with efficient deep blue photoluminescence and electroluminescence.
;
_journal_issue 1
_journal_name_full 'Dalton transactions (Cambridge, England : 2003)'
_journal_page_first 127
_journal_page_last 134
_journal_paper_doi 10.1039/c7dt03702c
_journal_volume 47
_journal_year 2017
_chemical_formula_moiety 'C39 H27 B N2 O'
_chemical_formula_sum 'C39 H27 B N2 O'
_chemical_formula_weight 550.44
_space_group_IT_number 14
_space_group_name_Hall '-P 2yn'
_space_group_name_H-M_alt 'P 1 21/n 1'
_symmetry_cell_setting monoclinic
_symmetry_space_group_name_Hall '-P 2yn'
_symmetry_space_group_name_H-M 'P 1 21/n 1'
_atom_sites_solution_hydrogens geom
_atom_sites_solution_primary direct
_atom_sites_solution_secondary difmap
_audit_creation_method SHELXL-97
_audit_update_record
;
2017-09-23 deposited with the CCDC.
2017-11-22 downloaded from the CCDC.
;
_cell_angle_alpha 90.00
_cell_angle_beta 99.49(3)
_cell_angle_gamma 90.00
_cell_formula_units_Z 4
_cell_length_a 9.4745(19)
_cell_length_b 16.609(3)
_cell_length_c 18.798(4)
_cell_measurement_reflns_used 13162
_cell_measurement_temperature 293(2)
_cell_measurement_theta_max 27.7
_cell_measurement_theta_min 3.085
_cell_volume 2917.6(10)
_computing_structure_refinement 'SHELXL-97 (Sheldrick, 1997)'
_computing_structure_solution 'SHELXS-97 (Sheldrick, 1990)'
_diffrn_ambient_temperature 293(2)
_diffrn_measured_fraction_theta_full 0.960
_diffrn_measured_fraction_theta_max 0.960
_diffrn_measurement_device_type 'Rigaku RAXIS-RAPID'
_diffrn_measurement_method '\w scans'
_diffrn_radiation_monochromator graphite
_diffrn_radiation_source 'fine-focus sealed tube'
_diffrn_radiation_type MoK\a
_diffrn_radiation_wavelength 0.71073
_diffrn_reflns_av_R_equivalents 0.0871
_diffrn_reflns_av_sigmaI/netI 0.0788
_diffrn_reflns_limit_h_max 11
_diffrn_reflns_limit_h_min -11
_diffrn_reflns_limit_k_max 19
_diffrn_reflns_limit_k_min -19
_diffrn_reflns_limit_l_max 22
_diffrn_reflns_limit_l_min -22
_diffrn_reflns_number 19865
_diffrn_reflns_theta_full 24.99
_diffrn_reflns_theta_max 24.99
_diffrn_reflns_theta_min 3.08
_exptl_absorpt_coefficient_mu 0.075
_exptl_absorpt_correction_T_max 0.9926
_exptl_absorpt_correction_T_min 0.9926
_exptl_crystal_colour colorless
_exptl_crystal_density_diffrn 1.253
_exptl_crystal_density_method 'not measured'
_exptl_crystal_description block
_exptl_crystal_F_000 1152
_exptl_crystal_size_max 0.10
_exptl_crystal_size_mid 0.10
_exptl_crystal_size_min 0.10
_refine_diff_density_max 0.196
_refine_diff_density_min -0.245
_refine_diff_density_rms 0.052
_refine_ls_extinction_method none
_refine_ls_goodness_of_fit_ref 1.007
_refine_ls_hydrogen_treatment mixed
_refine_ls_matrix_type full
_refine_ls_number_parameters 388
_refine_ls_number_reflns 4933
_refine_ls_number_restraints 0
_refine_ls_restrained_S_all 1.007
_refine_ls_R_factor_all 0.1297
_refine_ls_R_factor_gt 0.0658
_refine_ls_shift/su_max 0.000
_refine_ls_shift/su_mean 0.000
_refine_ls_structure_factor_coef Fsqd
_refine_ls_weighting_details 'calc w=1/[\s^2^(Fo^2^)+(0.1171P)^2^+0.0000P] where P=(Fo^2^+2Fc^2^)/3'
_refine_ls_weighting_scheme calc
_refine_ls_wR_factor_gt 0.1686
_refine_ls_wR_factor_ref 0.2146
_reflns_number_gt 2659
_reflns_number_total 4933
_reflns_threshold_expression >2sigma(I)
_cod_data_source_file c7dt03702c2.cif
_cod_data_source_block y
_cod_depositor_comments 'Adding full bibliography for 7044826--7044827.cif.'
_cod_original_sg_symbol_H-M 'P 21/n'
_cod_database_code 7044826

loop_
_symmetry_equiv_pos_as_xyz
'x, y, z'
'-x+1/2, y+1/2, -z+1/2'
'-x, -y, -z'
'x-1/2, -y-1/2, z-1/2'

loop_
_atom_site_label
_atom_site_type_symbol
_atom_site_fract_x
_atom_site_fract_y
_atom_site_fract_z
_atom_site_U_iso_or_equiv
_atom_site_adp_type
_atom_site_occupancy
_atom_site_symmetry_multiplicity
_atom_site_calc_flag
_atom_site_refinement_flags
O O 1.0212(3) 0.19000(15) 0.12504(11) 0.0505(7) Uani 1 1 d .
N2 N 0.8460(3) 0.29385(16) 0.07676(13) 0.0395(7) Uani 1 1 d .
N1 N 0.8628(3) 0.35326(16) -0.02621(13) 0.0400(7) Uani 1 1 d .
C21 C 0.8961(4) 0.28568(19) 0.01437(17) 0.0393(8) Uani 1 1 d .
C14 C 0.7724(4) 0.36648(19) 0.07432(16) 0.0393(8) Uani 1 1 d .
C1 C 0.7880(4) 0.40555(19) 0.01225(16) 0.0396(8) Uani 1 1 d .
C2 C 0.7442(4) 0.4880(2) -0.00210(17) 0.0418(8) Uani 1 1 d .
C8 C 0.6284(4) 0.4765(2) 0.10829(17) 0.0436(9) Uani 1 1 d .
C13 C 0.6803(4) 0.3968(2) 0.12210(16) 0.0420(8) Uani 1 1 d .
C7 C 0.6651(4) 0.52318(19) 0.04869(18) 0.0418(8) Uani 1 1 d .
C15 C 0.8804(4) 0.36247(19) -0.10116(17) 0.0393(8) Uani 1 1 d .
C3 C 0.7825(4) 0.5357(2) -0.0576(2) 0.0538(10) Uani 1 1 d .
H3 H 0.8353 0.5132 -0.0902 0.065 Uiso 1 1 calc R
C12 C 0.6291(4) 0.3506(2) 0.17489(18) 0.0514(10) Uani 1 1 d .
H12 H 0.6590 0.2974 0.1818 0.062 Uiso 1 1 calc R
C34 C 0.9256(4) 0.2661(2) 0.21793(17) 0.0502(9) Uani 1 1 d .
C11 C 0.5366(4) 0.3815(3) 0.21651(19) 0.0575(11) Uani 1 1 d .
H11 H 0.5025 0.3492 0.2504 0.069 Uiso 1 1 calc R
C10 C 0.4939(4) 0.4612(3) 0.2080(2) 0.0605(11) Uani 1 1 d .
H10 H 0.4354 0.4834 0.2380 0.073 Uiso 1 1 calc R
C23 C 1.0348(4) 0.1679(2) 0.05822(18) 0.0448(9) Uani 1 1 d .
C28 C 0.7571(4) 0.1598(2) 0.12584(18) 0.0458(9) Uani 1 1 d .
C22 C 0.9740(4) 0.2148(2) -0.00168(17) 0.0421(8) Uani 1 1 d .
C20 C 0.7663(4) 0.3441(2) -0.15454(18) 0.0474(9) Uani 1 1 d .
H20 H 0.6801 0.3260 -0.1428 0.057 Uiso 1 1 calc R
C6 C 0.6238(4) 0.6038(2) 0.0375(2) 0.0540(10) Uani 1 1 d .
H6 H 0.5689 0.6274 0.0685 0.065 Uiso 1 1 calc R
C24 C 1.1152(4) 0.1001(2) 0.0487(2) 0.0575(10) Uani 1 1 d .
H24 H 1.1571 0.0703 0.0885 0.069 Uiso 1 1 calc R
C35 C 0.8691(5) 0.2433(2) 0.27830(19) 0.0655(12) Uani 1 1 d .
H35 H 0.7968 0.2049 0.2736 0.079 Uiso 1 1 calc R
C5 C 0.6609(5) 0.6486(2) -0.0168(2) 0.0643(12) Uani 1 1 d .
H5 H 0.6315 0.7019 -0.0222 0.077 Uiso 1 1 calc R
C16 C 1.0085(4) 0.3894(2) -0.1174(2) 0.0537(10) Uani 1 1 d .
H16 H 1.0843 0.4014 -0.0809 0.064 Uiso 1 1 calc R
C27 C 0.9932(5) 0.1885(2) -0.07056(19) 0.0587(11) Uani 1 1 d .
H27 H 0.9516 0.2172 -0.1111 0.070 Uiso 1 1 calc R
C26 C 1.0723(5) 0.1212(3) -0.0786(2) 0.0704(13) Uani 1 1 d .
H26 H 1.0849 0.1053 -0.1246 0.084 Uiso 1 1 calc R
C19 C 0.7833(5) 0.3532(3) -0.22616(19) 0.0659(12) Uani 1 1 d .
H19 H 0.7078 0.3413 -0.2629 0.079 Uiso 1 1 calc R
C9 C 0.5374(4) 0.5069(2) 0.15567(19) 0.0519(10) Uani 1 1 d .
H9 H 0.5068 0.5600 0.1505 0.062 Uiso 1 1 calc R
C32 C 0.6688(6) 0.0263(2) 0.1503(3) 0.0726(14) Uani 1 1 d .
H32 H 0.6811 -0.0215 0.1764 0.087 Uiso 1 1 calc R
C29 C 0.6321(4) 0.1688(2) 0.0755(2) 0.0579(10) Uani 1 1 d .
H29 H 0.6176 0.2169 0.0500 0.070 Uiso 1 1 calc R
C17 C 1.0227(5) 0.3983(3) -0.1886(2) 0.0712(13) Uani 1 1 d .
H17 H 1.1084 0.4172 -0.2003 0.085 Uiso 1 1 calc R
C25 C 1.1334(5) 0.0766(3) -0.0198(2) 0.0660(12) Uani 1 1 d .
H25 H 1.1866 0.0308 -0.0261 0.079 Uiso 1 1 calc R
C33 C 0.7715(5) 0.0862(2) 0.1626(2) 0.0600(11) Uani 1 1 d .
H33 H 0.8532 0.0772 0.1965 0.072 Uiso 1 1 calc R
C4 C 0.7424(5) 0.6155(2) -0.0643(2) 0.0606(11) Uani 1 1 d .
H4 H 0.7700 0.6470 -0.1005 0.073 Uiso 1 1 calc R
C36 C 0.9185(7) 0.2770(3) 0.3466(2) 0.0875(18) Uani 1 1 d .
H36 H 0.8778 0.2611 0.3862 0.105 Uiso 1 1 calc R
C31 C 0.5474(6) 0.0378(3) 0.0990(3) 0.0761(14) Uani 1 1 d .
H31 H 0.4792 -0.0027 0.0899 0.091 Uiso 1 1 calc R
C18 C 0.9111(6) 0.3795(3) -0.2427(2) 0.0764(14) Uani 1 1 d .
H18 H 0.9225 0.3847 -0.2907 0.092 Uiso 1 1 calc R
B B 0.8837(5) 0.2256(2) 0.1394(2) 0.0449(10) Uani 1 1 d .
C39 C 1.0326(5) 0.3238(3) 0.2291(2) 0.0719(13) Uani 1 1 d .
H39 H 1.0723 0.3415 0.1899 0.086 Uiso 1 1 calc R
C38 C 1.0832(6) 0.3566(3) 0.2971(3) 0.0942(17) Uani 1 1 d .
H38 H 1.1561 0.3947 0.3022 0.113 Uiso 1 1 calc R
C30 C 0.5281(5) 0.1089(3) 0.0618(2) 0.0681(12) Uani 1 1 d .
H30 H 0.4464 0.1171 0.0277 0.082 Uiso 1 1 calc R
C37 C 1.0268(8) 0.3333(3) 0.3551(3) 0.098(2) Uani 1 1 d .
H37 H 1.0606 0.3549 0.4004 0.118 Uiso 1 1 calc R

loop_
_atom_site_aniso_label
_atom_site_aniso_U_11
_atom_site_aniso_U_22
_atom_site_aniso_U_33
_atom_site_aniso_U_23
_atom_site_aniso_U_13
_atom_site_aniso_U_12
O 0.0529(16) 0.0688(16) 0.0288(13) -0.0023(10) 0.0041(11) 0.0175(13)
N2 0.0451(18) 0.0466(16) 0.0284(14) -0.0010(11) 0.0110(12) 0.0042(14)
N1 0.0500(19) 0.0426(16) 0.0274(14) 0.0000(11) 0.0066(12) 0.0028(14)
C21 0.040(2) 0.0418(19) 0.0364(19) -0.0016(14) 0.0070(15) -0.0005(16)
C14 0.044(2) 0.045(2) 0.0278(17) -0.0034(13) 0.0022(14) 0.0009(16)
C1 0.045(2) 0.0429(19) 0.0298(17) -0.0022(14) 0.0023(14) -0.0002(17)
C2 0.044(2) 0.0411(19) 0.0380(19) 0.0007(14) -0.0011(15) -0.0086(16)
C8 0.040(2) 0.050(2) 0.0369(19) -0.0121(15) -0.0058(15) -0.0020(17)
C13 0.041(2) 0.054(2) 0.0286(17) -0.0057(14) -0.0004(14) 0.0047(17)
C7 0.035(2) 0.0403(19) 0.046(2) -0.0103(15) -0.0054(15) -0.0027(16)
C15 0.043(2) 0.0451(19) 0.0303(18) 0.0007(13) 0.0068(15) -0.0038(16)
C3 0.057(3) 0.049(2) 0.052(2) 0.0021(17) -0.0002(18) -0.0039(19)
C12 0.058(3) 0.062(2) 0.035(2) -0.0010(16) 0.0096(17) 0.011(2)
C34 0.060(3) 0.057(2) 0.0329(19) 0.0049(15) 0.0049(16) 0.013(2)
C11 0.061(3) 0.077(3) 0.035(2) -0.0025(17) 0.0105(18) 0.011(2)
C10 0.053(3) 0.081(3) 0.050(2) -0.017(2) 0.0148(19) 0.007(2)
C23 0.042(2) 0.055(2) 0.038(2) -0.0030(15) 0.0050(15) 0.0044(18)
C28 0.055(2) 0.049(2) 0.0363(19) 0.0019(15) 0.0149(17) 0.0096(18)
C22 0.048(2) 0.048(2) 0.0313(18) -0.0020(14) 0.0092(15) 0.0038(17)
C20 0.041(2) 0.058(2) 0.042(2) -0.0001(15) 0.0024(16) -0.0095(18)
C6 0.050(3) 0.045(2) 0.064(3) -0.0069(18) -0.0017(19) 0.0056(19)
C24 0.056(3) 0.065(3) 0.052(2) -0.0011(18) 0.0092(19) 0.015(2)
C35 0.101(4) 0.062(3) 0.038(2) 0.0075(17) 0.024(2) 0.025(2)
C5 0.060(3) 0.044(2) 0.082(3) 0.003(2) -0.008(2) 0.005(2)
C16 0.041(2) 0.074(3) 0.047(2) -0.0030(18) 0.0100(17) -0.014(2)
C27 0.084(3) 0.059(2) 0.034(2) -0.0040(16) 0.0127(19) 0.010(2)
C26 0.098(4) 0.070(3) 0.045(2) -0.0107(19) 0.019(2) 0.025(3)
C19 0.078(3) 0.087(3) 0.027(2) 0.0011(18) -0.0104(19) -0.009(3)
C9 0.045(2) 0.060(2) 0.049(2) -0.0201(18) 0.0024(17) 0.0068(19)
C32 0.102(4) 0.044(2) 0.082(3) 0.002(2) 0.045(3) 0.002(3)
C29 0.058(3) 0.056(2) 0.060(3) 0.0079(18) 0.008(2) 0.000(2)
C17 0.070(3) 0.091(3) 0.058(3) 0.006(2) 0.025(2) -0.019(3)
C25 0.077(3) 0.070(3) 0.053(3) -0.006(2) 0.015(2) 0.025(2)
C33 0.074(3) 0.055(2) 0.054(2) 0.0063(18) 0.016(2) 0.015(2)
C4 0.067(3) 0.050(2) 0.060(3) 0.0093(18) -0.004(2) -0.003(2)
C36 0.163(6) 0.068(3) 0.034(2) 0.005(2) 0.024(3) 0.047(3)
C31 0.091(4) 0.066(3) 0.079(3) -0.014(2) 0.034(3) -0.012(3)
C18 0.096(4) 0.104(4) 0.031(2) 0.002(2) 0.016(2) -0.015(3)
B 0.052(3) 0.051(2) 0.032(2) 0.0041(17) 0.0079(18) 0.009(2)
C39 0.089(4) 0.072(3) 0.054(3) -0.012(2) 0.011(2) -0.003(3)
C38 0.123(5) 0.087(4) 0.065(3) -0.026(3) -0.006(3) -0.005(3)
C30 0.070(3) 0.076(3) 0.057(3) 0.000(2) 0.006(2) -0.013(2)
C37 0.172(6) 0.066(3) 0.049(3) -0.015(2) -0.010(3) 0.034(4)

loop_
_atom_type_symbol
_atom_type_description
_atom_type_scat_dispersion_real
_atom_type_scat_dispersion_imag
_atom_type_scat_source
C C 0.0033 0.0016 'International Tables Vol C Tables 4.2.6.8 and 6.1.1.4'
H H 0.0000 0.0000 'International Tables Vol C Tables 4.2.6.8 and 6.1.1.4'
B B 0.0013 0.0007 'International Tables Vol C Tables 4.2.6.8 and 6.1.1.4'
N N 0.0061 0.0033 'International Tables Vol C Tables 4.2.6.8 and 6.1.1.4'
O O 0.0106 0.0060 'International Tables Vol C Tables 4.2.6.8 and 6.1.1.4'

loop_
_geom_angle_atom_site_label_1
_geom_angle_atom_site_label_2
_geom_angle_atom_site_label_3
_geom_angle
C23 O B 120.1(3)
C21 N2 C14 107.8(3)
C21 N2 B 119.6(3)
C14 N2 B 132.5(3)
C21 N1 C1 108.2(3)
C21 N1 C15 125.1(3)
C1 N1 C15 125.8(3)
N2 C21 N1 108.8(3)
N2 C21 C22 122.0(3)
N1 C21 C22 129.1(3)
C1 C14 N2 108.4(3)
C1 C14 C13 121.9(3)
N2 C14 C13 129.3(3)
C14 C1 N1 106.4(3)
C14 C1 C2 122.9(3)
N1 C1 C2 130.4(3)
C3 C2 C7 119.5(3)
C3 C2 C1 124.9(3)
C7 C2 C1 115.4(3)
C13 C8 C9 116.1(3)
C13 C8 C7 121.3(3)
C9 C8 C7 122.6(3)
C12 C13 C8 119.3(3)
C12 C13 C14 124.4(3)
C8 C13 C14 116.0(3)
C6 C7 C2 117.0(3)
C6 C7 C8 122.0(3)
C2 C7 C8 121.0(3)
C16 C15 C20 121.6(3)
C16 C15 N1 119.8(3)
C20 C15 N1 118.6(3)
C4 C3 C2 120.6(4)
C4 C3 H3 119.7
C2 C3 H3 119.7
C11 C12 C13 121.9(4)
C11 C12 H12 119.1
C13 C12 H12 119.1
C35 C34 C39 115.8(4)
C35 C34 B 124.5(4)
C39 C34 B 119.5(3)
C12 C11 C10 119.7(4)
C12 C11 H11 120.2
C10 C11 H11 120.2
C9 C10 C11 119.9(3)
C9 C10 H10 120.0
C11 C10 H10 120.0
O C23 C24 119.0(3)
O C23 C22 120.6(3)
C24 C23 C22 120.3(3)
C29 C28 C33 115.5(4)
C29 C28 B 124.1(3)
C33 C28 B 120.3(4)
C27 C22 C23 117.7(3)
C27 C22 C21 126.3(3)
C23 C22 C21 115.9(3)
C15 C20 C19 118.5(4)
C15 C20 H20 120.7
C19 C20 H20 120.7
C5 C6 C7 122.5(4)
C5 C6 H6 118.8
C7 C6 H6 118.8
C25 C24 C23 120.4(4)
C25 C24 H24 119.8
C23 C24 H24 119.8
C34 C35 C36 121.6(5)
C34 C35 H35 119.2
C36 C35 H35 119.2
C6 C5 C4 120.6(4)
C6 C5 H5 119.7
C4 C5 H5 119.7
C15 C16 C17 118.9(4)
C15 C16 H16 120.5
C17 C16 H16 120.5
C26 C27 C22 120.8(4)
C26 C27 H27 119.6
C22 C27 H27 119.6
C27 C26 C25 121.1(4)
C27 C26 H26 119.5
C25 C26 H26 119.5
C18 C19 C20 120.1(4)
C18 C19 H19 119.9
C20 C19 H19 119.9
C10 C9 C8 122.7(4)
C10 C9 H9 118.6
C8 C9 H9 118.6
C33 C32 C31 119.7(4)
C33 C32 H32 120.1
C31 C32 H32 120.1
C30 C29 C28 122.9(4)
C30 C29 H29 118.5
C28 C29 H29 118.5
C16 C17 C18 120.5(4)
C16 C17 H17 119.7
C18 C17 H17 119.7
C26 C25 C24 119.7(4)
C26 C25 H25 120.2
C24 C25 H25 120.2
C32 C33 C28 122.5(4)
C32 C33 H33 118.8
C28 C33 H33 118.8
C3 C4 C5 119.7(4)
C3 C4 H4 120.1
C5 C4 H4 120.1
C37 C36 C35 120.3(5)
C37 C36 H36 119.9
C35 C36 H36 119.9
C30 C31 C32 120.0(5)
C30 C31 H31 120.0
C32 C31 H31 120.0
C19 C18 C17 120.3(4)
C19 C18 H18 119.9
C17 C18 H18 119.9
O B C34 103.9(3)
O B C28 110.6(3)
C34 B C28 119.5(3)
O B N2 103.7(3)
C34 B N2 111.3(3)
C28 B N2 106.8(3)
C34 C39 C38 122.7(5)
C34 C39 H39 118.6
C38 C39 H39 118.6
C37 C38 C39 120.3(6)
C37 C38 H38 119.9
C39 C38 H38 119.9
C31 C30 C29 119.3(5)
C31 C30 H30 120.3
C29 C30 H30 120.3
C38 C37 C36 119.2(5)
C38 C37 H37 120.4
C36 C37 H37 120.4

loop_
_geom_bond_atom_site_label_1
_geom_bond_atom_site_label_2
_geom_bond_distance
O C23 1.335(4)
O B 1.495(5)
N2 C21 1.342(4)
N2 C14 1.390(4)
N2 B 1.632(4)
N1 C21 1.365(4)
N1 C1 1.396(4)
N1 C15 1.454(4)
C21 C22 1.448(5)
C14 C1 1.364(4)
C14 C13 1.443(4)
C1 C2 1.443(5)
C2 C3 1.404(5)
C2 C7 1.432(5)
C8 C13 1.422(5)
C8 C9 1.429(5)
C8 C7 1.451(5)
C13 C12 1.403(5)
C7 C6 1.401(5)
C15 C16 1.374(5)
C15 C20 1.383(5)
C3 C4 1.379(5)
C3 H3 0.9300
C12 C11 1.368(5)
C12 H12 0.9300
C34 C35 1.385(5)
C34 C39 1.386(6)
C34 B 1.611(5)
C11 C10 1.386(5)
C11 H11 0.9300
C10 C9 1.359(5)
C10 H10 0.9300
C23 C24 1.388(5)
C23 C22 1.411(5)
C28 C29 1.397(5)
C28 C33 1.399(5)
C28 B 1.611(6)
C22 C27 1.406(5)
C20 C19 1.390(5)
C20 H20 0.9300
C6 C5 1.355(6)
C6 H6 0.9300
C24 C25 1.382(5)
C24 H24 0.9300
C35 C36 1.408(6)
C35 H35 0.9300
C5 C4 1.386(6)
C5 H5 0.9300
C16 C17 1.375(5)
C16 H16 0.9300
C27 C26 1.368(5)
C27 H27 0.9300
C26 C25 1.377(6)
C26 H26 0.9300
C19 C18 1.370(6)
C19 H19 0.9300
C9 H9 0.9300
C32 C33 1.384(6)
C32 C31 1.387(7)
C32 H32 0.9300
C29 C30 1.394(6)
C29 H29 0.9300
C17 C18 1.377(6)
C17 H17 0.9300
C25 H25 0.9300
C33 H33 0.9300
C4 H4 0.9300
C36 C37 1.378(8)
C36 H36 0.9300
C31 C30 1.368(6)
C31 H31 0.9300
C18 H18 0.9300
C39 C38 1.398(6)
C39 H39 0.9300
C38 C37 1.349(7)
C38 H38 0.9300
C30 H30 0.9300
C37 H37 0.9300
